data_2206644
loop_
_publ_author_name
'Ercan, Filiz'

_publ_section_title
;A new Ni--Zn heterodinuclear complex:
 [\m~2~-bis(salicylidene)propane-1,3-diaminato]dichlorobis(<i>N</i>,<i>N</i>-dimethylformamide)nickel(II)zinc(II)
;
_journal_coeditor_code BV6019
_journal_issue 9
_journal_name_full 'Acta Crystallographica Section E'
_journal_page_first m1804
_journal_page_last m1806
_journal_paper_doi 10.1107/S1600536805025821
_journal_volume 61
_journal_year 2005
_chemical_formula_iupac '[Ni Zn (C17 H16 N2 O2) Cl2 (C3 H7 N O)2]'
_chemical_formula_moiety 'C23 H30 Cl2 N4 Ni O4 Zn'
_chemical_formula_sum 'C23 H30 Cl2 N4 Ni O4 Zn'
_chemical_formula_weight 621.53
_chemical_name_systematic
;
[\m~2~-bis(salicylidene)propane-1,3-
diaminato]dichlorobis(N,N-dimethylformamide)nickel(II)}zinc(II)
;
_space_group_IT_number 9
_symmetry_cell_setting monoclinic
_symmetry_space_group_name_Hall 'C -2yc'
_symmetry_space_group_name_H-M 'C 1 c 1'
_atom_sites_solution_hydrogens geom
_atom_sites_solution_primary direct
_atom_sites_solution_secondary difmap
_atom_type_scat_source IntTabIV
_cell_angle_alpha 90.00
_cell_angle_beta 99.010(2)
_cell_angle_gamma 90.00
_cell_formula_units_Z 4
_cell_length_a 10.4862(3)
_cell_length_b 15.1938(2)
_cell_length_c 17.4233(3)
_cell_measurement_reflns_used 25
_cell_measurement_temperature 299(2)
_cell_measurement_theta_max 26.31
_cell_measurement_theta_min 2.37
_cell_volume 2741.72(10)
_computing_cell_refinement 'CAD-4 EXPRESS'
_computing_data_collection 'CAD-4 EXPRESS (Enraf--Nonius, 1993)'
_computing_data_reduction 'CAD-4 EXPRESS'
_computing_molecular_graphics 'PLATON (Spek, 2003)'
_computing_publication_material SHELXL97
_computing_structure_refinement 'SHELXL97 (Sheldrick, 1997)'
_computing_structure_solution 'SHELXS97 (Sheldrick, 1997)'
_diffrn_measured_fraction_theta_full 1.000
_diffrn_measured_fraction_theta_max 1.000
_diffrn_measurement_device 'CAD-4 EXPRESS (Enraf--Nonius, 1993)'
_diffrn_measurement_method '\w/2\q scans'
_diffrn_radiation_type MoK\a
_diffrn_radiation_wavelength 0.71073
_diffrn_reflns_av_R_equivalents 0.0519
_diffrn_reflns_limit_h_max 12
_diffrn_reflns_limit_h_min -13
_diffrn_reflns_limit_k_max 18
_diffrn_reflns_limit_k_min 0
_diffrn_reflns_limit_l_max 21
_diffrn_reflns_limit_l_min 0
_diffrn_reflns_number 2999
_diffrn_reflns_theta_full 26.31
_diffrn_reflns_theta_max 26.31
_diffrn_standards_decay_% 0.05
_diffrn_standards_interval_time 120
_diffrn_standards_number 3
_exptl_absorpt_coefficient_mu 1.791
_exptl_absorpt_correction_T_max 0.792
_exptl_absorpt_correction_T_min 0.732
_exptl_absorpt_correction_type psi-scan
_exptl_absorpt_process_details '(Fair, 1990)'
_exptl_crystal_colour 'dark green'
_exptl_crystal_density_diffrn 1.506
_exptl_crystal_description prism
_exptl_crystal_F_000 1280.0
_exptl_crystal_size_max 0.18
_exptl_crystal_size_mid 0.15
_exptl_crystal_size_min 0.13
_refine_diff_density_max 0.750
_refine_diff_density_min -0.624
_refine_ls_abs_structure_details 'Flack (1983), 0000 Friedel pairs'
_refine_ls_abs_structure_Flack 0.04(3)
_refine_ls_extinction_method none
_refine_ls_goodness_of_fit_ref 1.057
_refine_ls_hydrogen_treatment constr
_refine_ls_matrix_type full
_refine_ls_number_parameters 335
_refine_ls_number_reflns 2886
_refine_ls_number_restraints 3
_refine_ls_R_factor_gt 0.0361
_refine_ls_shift/su_max 0.052
_refine_ls_structure_factor_coef Fsqd
_refine_ls_weighting_details 'w = 1/[\s^2^(Fo^2^)+(0.0718P)^2^+2.3115P] where P = (Fo^2^+2Fc^2^)/3'
_refine_ls_weighting_scheme calc
_refine_ls_wR_factor_ref 0.0996
_reflns_number_gt 2747
_reflns_number_total 2792
_reflns_threshold_expression I>2\s(I)
_cod_data_source_file bv6019.cif
_cod_data_source_block I
_cod_original_sg_symbol_H-M Cc
_cod_database_code 2206644
_cod_database_fobs_code 2206644

loop_
_symmetry_equiv_pos_as_xyz
'x, y, z'
'x, -y, z+1/2'
'x+1/2, y+1/2, z'
'x+1/2, -y+1/2, z+1/2'

loop_
_atom_site_label
_atom_site_fract_x
_atom_site_fract_y
_atom_site_fract_z
_atom_site_U_iso_or_equiv
_atom_site_adp_type
_atom_site_calc_flag
_atom_site_refinement_flags
_atom_site_occupancy
_atom_site_disorder_assembly
_atom_site_disorder_group
_atom_site_type_symbol
Zn 0.54882(4) 0.82110(3) 0.42231(3) 0.04352(14) Ueq d . 1 . . Zn
Ni 0.39393(4) 0.91682(3) 0.53393(3) 0.03637(13) Ueq d . 1 . . Ni
Cl1 0.5581(2) 0.67464(10) 0.41298(12) 0.0754(4) Ueq d . 1 A . Cl
Cl2A 0.6656(4) 0.8992(2) 0.34814(19) 0.0930(10) Ueq d P 0.707(6) A 1 Cl
Cl2B 0.7466(14) 0.8850(10) 0.4031(8) 0.0930(10) Ueq d P 0.149(4) A 2 Cl
Cl2C 0.581(2) 0.8988(11) 0.3299(9) 0.0930(10) Ueq d P 0.145(5) A 3 Cl
O1 0.3681(3) 0.86245(19) 0.42678(19) 0.0423(6) Ueq d . 1 A . O
O2 0.5686(3) 0.86253(19) 0.53223(19) 0.0421(6) Ueq d . 1 A . O
O3 0.3261(3) 0.8006(2) 0.5843(2) 0.0508(7) Ueq d . 1 A . O
O4 0.4558(3) 1.0368(2) 0.4869(2) 0.0537(8) Ueq d . 1 A . O
N1 0.2077(4) 0.9590(2) 0.5173(3) 0.0490(9) Ueq d . 1 A . N
N2 0.4541(4) 0.9624(2) 0.6423(2) 0.0477(8) Ueq d . 1 A . N
N3 0.2821(4) 0.6546(2) 0.5819(3) 0.0471(8) Ueq d . 1 A . N
N4 0.4309(5) 1.1366(3) 0.3900(3) 0.0594(11) Ueq d . 1 . . N
C1 0.2636(4) 0.8601(3) 0.3733(3) 0.0431(9) Ueq d . 1 . . C
C2 0.2661(6) 0.8170(3) 0.3024(4) 0.0553(13) Ueq d . 1 A . C
H2A 0.3418 0.7896 0.2936 0.066 Uiso calc R 1 . . H
C3 0.1602(7) 0.8142(4) 0.2462(4) 0.0650(16) Ueq d . 1 . . C
H3A 0.1645 0.7846 0.1999 0.078 Uiso calc R 1 A . H
C4 0.0457(6) 0.8553(4) 0.2571(4) 0.0698(16) Ueq d . 1 A . C
H4A -0.0262 0.8544 0.2183 0.084 Uiso calc R 1 . . H
C5 0.0414(5) 0.8961(4) 0.3250(4) 0.0667(16) Ueq d . 1 . . C
H5A -0.0356 0.9226 0.3325 0.080 Uiso calc R 1 A . H
C6 0.1470(5) 0.9008(3) 0.3850(3) 0.0475(11) Ueq d . 1 A . C
C7 0.1265(4) 0.9450(3) 0.4566(3) 0.0522(11) Ueq d . 1 . . C
H7A 0.0432 0.9655 0.4578 0.063 Uiso calc R 1 A . H
C8 0.1599(6) 1.0062(4) 0.5803(4) 0.0749(17) Ueq d . 1 . . C
H8A 0.0681 0.9948 0.5770 0.090 Uiso calc R 1 A . H
H8B 0.1708 1.0689 0.5730 0.090 Uiso calc R 1 . . H
C9 0.2257(6) 0.9815(4) 0.6599(3) 0.0628(13) Ueq d . 1 A . C
H9A 0.1753 1.0043 0.6976 0.075 Uiso calc R 1 . . H
H9B 0.2259 0.9178 0.6641 0.075 Uiso calc R 1 . . H
C10 0.3623(6) 1.0137(4) 0.6810(4) 0.0686(15) Ueq d . 1 . . C
H10A 0.3663 1.0751 0.6662 0.082 Uiso calc R 1 A . H
H10B 0.3878 1.0099 0.7368 0.082 Uiso calc R 1 . . H
C11 0.5650(5) 0.9485(3) 0.6821(3) 0.0524(11) Ueq d . 1 . . C
H11A 0.5779 0.9701 0.7326 0.063 Uiso calc R 1 A . H
C12 0.6725(5) 0.9032(3) 0.6579(3) 0.0492(11) Ueq d . 1 A . C
C13 0.7869(6) 0.9025(5) 0.7134(4) 0.0700(18) Ueq d . 1 . . C
H13A 0.7863 0.9279 0.7619 0.084 Uiso calc R 1 A . H
C14 0.8983(7) 0.8651(5) 0.6969(5) 0.089(2) Ueq d . 1 A . C
H14A 0.9734 0.8674 0.7332 0.106 Uiso calc R 1 . . H
C15 0.8986(8) 0.8241(5) 0.6267(6) 0.088(2) Ueq d . 1 . . C
H15A 0.9734 0.7968 0.6163 0.105 Uiso calc R 1 A . H
C16 0.7872(6) 0.8231(4) 0.5706(5) 0.0702(18) Ueq d . 1 A . C
H16A 0.7892 0.7959 0.5230 0.084 Uiso calc R 1 . . H
C17 0.6721(4) 0.8631(3) 0.5855(3) 0.0441(9) Ueq d . 1 . . C
C18 0.3373(4) 0.7264(3) 0.5585(3) 0.0462(9) Ueq d . 1 . . C
H18A 0.3882 0.7198 0.5197 0.055 Uiso calc R 1 A . H
C19 0.2016(6) 0.6588(4) 0.6401(4) 0.0691(15) Ueq d . 1 . . C
H19A 0.2000 0.7181 0.6590 0.104 Uiso calc R 1 A . H
H19B 0.2347 0.6203 0.6822 0.104 Uiso calc R 1 . . H
H19C 0.1157 0.6410 0.6184 0.104 Uiso calc R 1 . . H
C20 0.2986(6) 0.5692(3) 0.5482(5) 0.0728(17) Ueq d . 1 . . C
H20A 0.3448 0.5757 0.5051 0.109 Uiso calc R 1 A . H
H20B 0.2155 0.5436 0.5304 0.109 Uiso calc R 1 . . H
H20C 0.3465 0.5316 0.5866 0.109 Uiso calc R 1 . . H
C21 0.3947(5) 1.0695(3) 0.4280(3) 0.0516(10) Ueq d . 1 A . C
H21A 0.3155 1.0442 0.4087 0.062 Uiso calc R 1 . . H
C22A 0.5738(15) 1.1588(11) 0.4002(10) 0.093(4) Ueq d P 0.568(16) B 1 C
H22A 0.5973 1.1737 0.3507 0.140 Uiso calc PR 0.568(16) B 1 H
H22B 0.6232 1.1088 0.4214 0.140 Uiso calc PR 0.568(16) B 1 H
H22C 0.5913 1.2078 0.4350 0.140 Uiso calc PR 0.568(16) B 1 H
C22B 0.513(2) 1.2038(15) 0.4349(13) 0.093(4) Ueq d P 0.432(16) B 2 C
H22D 0.4694 1.2594 0.4309 0.140 Uiso calc PR 0.432(16) B 2 H
H22E 0.5930 1.2093 0.4146 0.140 Uiso calc PR 0.432(16) B 2 H
H22F 0.5314 1.1864 0.4885 0.140 Uiso calc PR 0.432(16) B 2 H
C23 0.3516(7) 1.1748(4) 0.3215(4) 0.0723(16) Ueq d . 1 B . C
H23A 0.2733 1.1415 0.3090 0.108 Uiso calc R 1 . . H
H23B 0.3984 1.1732 0.2783 0.108 Uiso calc R 1 . . H
H23C 0.3310 1.2347 0.3321 0.108 Uiso calc R 1 . . H

loop_
_atom_site_aniso_label
_atom_site_aniso_U_11
_atom_site_aniso_U_22
_atom_site_aniso_U_33
_atom_site_aniso_U_12
_atom_site_aniso_U_13
_atom_site_aniso_U_23
Zn 0.0487(3) 0.0435(3) 0.0408(2) 0.0108(2) 0.01474(19) 0.0053(2)
Ni 0.0388(2) 0.0310(2) 0.0410(3) 0.00073(19) 0.01188(18) 0.0007(2)
Cl1 0.0989(11) 0.0483(6) 0.0829(11) 0.0175(7) 0.0267(8) -0.0029(6)
Cl2A 0.104(2) 0.0960(16) 0.0883(17) 0.0293(16) 0.0428(16) 0.0368(14)
Cl2B 0.104(2) 0.0960(16) 0.0883(17) 0.0293(16) 0.0428(16) 0.0368(14)
Cl2C 0.104(2) 0.0960(16) 0.0883(17) 0.0293(16) 0.0428(16) 0.0368(14)
O1 0.0373(14) 0.0437(15) 0.0455(16) 0.0057(11) 0.0048(12) -0.0040(12)
O2 0.0402(14) 0.0433(15) 0.0431(15) 0.0068(12) 0.0072(12) 0.0011(12)
O3 0.0627(19) 0.0365(14) 0.0573(19) -0.0066(13) 0.0219(15) 0.0040(14)
O4 0.0567(18) 0.0426(17) 0.060(2) -0.0083(14) 0.0051(15) 0.0155(15)
N1 0.0443(19) 0.0423(19) 0.064(2) 0.0055(15) 0.0188(17) 0.0041(17)
N2 0.061(2) 0.0378(17) 0.048(2) -0.0102(16) 0.0190(18) -0.0059(15)
N3 0.0421(18) 0.0389(17) 0.061(2) -0.0020(14) 0.0101(16) 0.0076(17)
N4 0.065(3) 0.047(2) 0.064(3) -0.0083(18) 0.004(2) 0.0176(19)
C1 0.048(2) 0.0304(17) 0.049(2) -0.0040(16) 0.0019(18) 0.0081(16)
C2 0.067(3) 0.043(3) 0.055(3) -0.006(2) 0.005(3) -0.001(2)
C3 0.083(4) 0.056(3) 0.052(3) -0.016(3) -0.004(3) 0.003(2)
C4 0.069(4) 0.068(3) 0.064(4) -0.020(3) -0.017(3) 0.009(3)
C5 0.040(3) 0.064(3) 0.093(5) -0.007(2) 0.000(3) 0.020(3)
C6 0.038(2) 0.043(2) 0.061(3) -0.0051(17) 0.005(2) 0.011(2)
C7 0.037(2) 0.047(2) 0.075(3) 0.0070(18) 0.014(2) 0.009(2)
C8 0.071(3) 0.066(3) 0.094(4) 0.023(3) 0.034(3) -0.006(3)
C9 0.072(3) 0.060(3) 0.064(3) 0.007(2) 0.035(3) -0.006(2)
C10 0.088(4) 0.056(3) 0.068(3) -0.002(3) 0.030(3) -0.023(3)
C11 0.068(3) 0.050(2) 0.040(2) -0.018(2) 0.011(2) -0.0040(19)
C12 0.053(3) 0.047(2) 0.046(3) -0.013(2) 0.003(2) 0.009(2)
C13 0.064(4) 0.076(4) 0.062(4) -0.020(3) -0.014(3) 0.015(3)
C14 0.062(4) 0.101(5) 0.092(5) -0.005(3) -0.022(3) 0.020(4)
C15 0.058(4) 0.107(6) 0.092(6) 0.022(3) -0.007(4) 0.007(4)
C16 0.049(3) 0.077(4) 0.081(5) 0.016(2) 0.001(3) 0.008(3)
C17 0.044(2) 0.041(2) 0.046(2) -0.0008(16) 0.0053(18) 0.0127(17)
C18 0.049(2) 0.037(2) 0.054(2) -0.0027(17) 0.0125(19) 0.0114(18)
C19 0.069(3) 0.059(3) 0.084(4) -0.015(3) 0.028(3) 0.012(3)
C20 0.064(3) 0.036(2) 0.121(6) -0.005(2) 0.026(3) 0.003(3)
C21 0.055(3) 0.041(2) 0.059(3) -0.0084(18) 0.011(2) 0.005(2)
C22A 0.086(8) 0.087(9) 0.100(9) -0.035(6) -0.010(6) 0.052(7)
C22B 0.086(8) 0.087(9) 0.100(9) -0.035(6) -0.010(6) 0.052(7)
C23 0.084(4) 0.071(4) 0.061(3) 0.001(3) 0.009(3) 0.026(3)

loop_
_geom_angle_atom_site_label_1
_geom_angle_atom_site_label_2
_geom_angle_atom_site_label_3
_geom_angle
_geom_angle_publ_flag
O2 Zn O1 79.69(13) yes
O2 Zn Cl2C 124.2(6) no
O1 Zn Cl2C 97.1(5) no
O2 Zn Cl1 112.63(11) yes
O1 Zn Cl1 111.50(10) yes
Cl2C Zn Cl1 119.8(5) no
O2 Zn Cl2A 113.60(14) yes
O1 Zn Cl2A 117.28(13) yes
Cl2C Zn Cl2A 23.3(5) no
Cl1 Zn Cl2A 116.67(10) yes
O2 Zn Cl2B 92.6(4) no
O1 Zn Cl2B 137.0(3) no
Cl2C Zn Cl2B 53.0(7) no
Cl1 Zn Cl2B 110.5(3) no
Cl2A Zn Cl2B 29.9(3) no
N2 Ni O2 90.15(15) yes
N2 Ni N1 100.24(18) yes
O2 Ni N1 169.46(16) yes
N2 Ni O1 169.17(14) yes
O2 Ni O1 79.02(12) yes
N1 Ni O1 90.59(16) yes
N2 Ni O3 88.56(15) yes
O2 Ni O3 91.68(13) yes
N1 Ni O3 86.86(15) yes
O1 Ni O3 92.09(13) yes
N2 Ni O4 89.83(14) yes
O2 Ni O4 90.70(13) yes
N1 Ni O4 91.09(15) yes
O1 Ni O4 89.94(14) yes
O3 Ni O4 177.13(16) yes
C1 O1 Zn 130.2(3) no
C1 O1 Ni 129.7(3) no
Zn O1 Ni 99.95(14) yes
C17 O2 Zn 129.1(3) no
C17 O2 Ni 129.8(3) no
Zn O2 Ni 100.67(14) yes
C18 O3 Ni 123.4(3) no
C21 O4 Ni 121.1(3) no
C7 N1 C8 116.3(4) no
C7 N1 Ni 124.9(4) no
C8 N1 Ni 118.8(4) no
C11 N2 C10 116.3(4) no
C11 N2 Ni 125.2(3) no
C10 N2 Ni 118.5(4) no
C18 N3 C19 121.2(5) no
C18 N3 C20 121.7(5) no
C19 N3 C20 117.0(4) no
C21 N4 C23 123.4(5) no
C21 N4 C22B 117.6(8) no
C23 N4 C22B 111.7(8) no
C21 N4 C22A 118.3(6) no
C23 N4 C22A 115.6(6) no
C22B N4 C22A 45.7(10) no
O1 C1 C6 121.7(4) no
O1 C1 C2 120.4(5) no
C6 C1 C2 117.9(5) no
C3 C2 C1 121.6(6) no
C3 C2 H2A 119.2 no
C1 C2 H2A 119.2 no
C2 C3 C4 120.7(6) no
C2 C3 H3A 119.6 no
C4 C3 H3A 119.6 no
C5 C4 C3 118.4(5) no
C5 C4 H4A 120.8 no
C3 C4 H4A 120.8 no
C4 C5 C6 123.4(6) no
C4 C5 H5A 118.3 no
C6 C5 H5A 118.3 no
C5 C6 C1 118.0(6) no
C5 C6 C7 117.1(5) no
C1 C6 C7 124.8(4) no
N1 C7 C6 128.2(4) no
N1 C7 H7A 115.9 no
C6 C7 H7A 115.9 no
N1 C8 C9 114.1(4) no
N1 C8 H8A 108.7 no
C9 C8 H8A 108.7 no
N1 C8 H8B 108.7 no
C9 C8 H8B 108.7 no
H8A C8 H8B 107.6 no
C10 C9 C8 115.4(5) no
C10 C9 H9A 108.4 no
C8 C9 H9A 108.4 no
C10 C9 H9B 108.4 no
C8 C9 H9B 108.4 no
H9A C9 H9B 107.5 no
N2 C10 C9 112.3(4) no
N2 C10 H10A 109.2 no
C9 C10 H10A 109.2 no
N2 C10 H10B 109.2 no
C9 C10 H10B 109.2 no
H10A C10 H10B 107.9 no
N2 C11 C12 127.6(4) no
N2 C11 H11A 116.2 no
C12 C11 H11A 116.2 no
C17 C12 C13 119.6(6) no
C17 C12 C11 125.4(5) no
C13 C12 C11 115.0(6) no
C14 C13 C12 121.2(7) no
C14 C13 H13A 119.4 no
C12 C13 H13A 119.4 no
C13 C14 C15 119.8(7) no
C13 C14 H14A 120.1 no
C15 C14 H14A 120.1 no
C14 C15 C16 120.6(8) no
C14 C15 H15A 119.7 no
C16 C15 H15A 119.7 no
C17 C16 C15 120.7(8) no
C17 C16 H16A 119.6 no
C15 C16 H16A 119.6 no
O2 C17 C12 121.7(4) no
O2 C17 C16 120.2(5) no
C12 C17 C16 118.1(5) no
O3 C18 N3 124.8(5) no
O3 C18 H18A 117.6 no
N3 C18 H18A 117.6 no
N3 C19 H19A 109.5 no
N3 C19 H19B 109.5 no
H19A C19 H19B 109.5 no
N3 C19 H19C 109.5 no
H19A C19 H19C 109.5 no
H19B C19 H19C 109.5 no
N3 C20 H20A 109.5 no
N3 C20 H20B 109.5 no
H20A C20 H20B 109.5 no
N3 C20 H20C 109.5 no
H20A C20 H20C 109.5 no
H20B C20 H20C 109.5 no
O4 C21 N4 125.9(5) no
O4 C21 H21A 117.0 no
N4 C21 H21A 117.0 no
N4 C22A H22A 109.5 no
N4 C22A H22B 109.5 no
N4 C22A H22C 109.5 no
N4 C22B H22D 109.5 no
N4 C22B H22E 109.5 no
H22D C22B H22E 109.5 no
N4 C22B H22F 109.5 no
H22D C22B H22F 109.5 no
H22E C22B H22F 109.5 no
N4 C23 H23A 109.5 no
N4 C23 H23B 109.5 no
H23A C23 H23B 109.5 no
N4 C23 H23C 109.5 no
H23A C23 H23C 109.5 no
H23B C23 H23C 109.5 no

loop_
_geom_bond_atom_site_label_1
_geom_bond_atom_site_label_2
_geom_bond_distance
_geom_bond_publ_flag
Ni Zn 3.0862(7) yes
Zn O2 1.996(3) yes
Zn O1 2.010(3) yes
Zn Cl2C 2.068(13) no
Zn Cl1 2.2345(16) yes
Zn Cl2A 2.252(3) yes
Zn Cl2B 2.361(15) no
Ni N2 2.017(4) yes
Ni O2 2.013(3) yes
Ni N1 2.032(4) yes
Ni O1 2.020(3) yes
Ni O3 2.143(3) yes
Ni O4 2.141(3) yes
O1 C1 1.323(5) no
O2 C17 1.313(5) no
O3 C18 1.226(6) no
O4 C21 1.226(6) no
N1 C7 1.268(7) no
N1 C8 1.464(7) no
N2 C11 1.275(7) no
N2 C10 1.481(7) no
N3 C18 1.329(6) no
N3 C19 1.418(8) no
N3 C20 1.446(7) no
N4 C21 1.304(6) no
N4 C23 1.463(7) no
N4 C22B 1.48(2) no
N4 C22A 1.519(15) no
C1 C6 1.414(7) no
C1 C2 1.401(8) no
C2 C3 1.361(9) no
C2 H2A 0.9300 no
C3 C4 1.393(10) no
C3 H3A 0.9300 no
C4 C5 1.342(11) no
C4 H4A 0.9300 no
C5 C6 1.401(8) no
C5 H5A 0.9300 no
C6 C7 1.462(8) no
C7 H7A 0.9300 no
C8 C9 1.496(9) no
C8 H8A 0.9700 no
C8 H8B 0.9700 no
C9 C10 1.504(9) no
C9 H9A 0.9700 no
C9 H9B 0.9700 no
C10 H10A 0.9700 no
C10 H10B 0.9700 no
C11 C12 1.439(8) no
C11 H11A 0.9300 no
C12 C17 1.400(8) no
C12 C13 1.418(8) no
C13 C14 1.369(12) no
C13 H13A 0.9300 no
C14 C15 1.373(13) no
C14 H14A 0.9300 no
C15 C16 1.401(11) no
C15 H15A 0.9300 no
C16 C17 1.412(8) no
C16 H16A 0.9300 no
C18 H18A 0.9300 no
C19 H19A 0.9600 no
C19 H19B 0.9600 no
C19 H19C 0.9600 no
C20 H20A 0.9600 no
C20 H20B 0.9600 no
C20 H20C 0.9600 no
C21 H21A 0.9300 no
C22A H22A 0.9600 no
C22A H22B 0.9600 no
C22A H22C 0.9600 no
C22B H22D 0.9600 no
C22B H22E 0.9600 no
C22B H22F 0.9600 no
C23 H23A 0.9600 no
C23 H23B 0.9600 no
C23 H23C 0.9600 no

loop_
_geom_torsion_atom_site_label_1
_geom_torsion_atom_site_label_2
_geom_torsion_atom_site_label_3
_geom_torsion_atom_site_label_4
_geom_torsion
_geom_torsion_publ_flag
O2 Zn O1 C1 -177.7(3) no
Cl2C Zn O1 C1 58.7(7) no
Cl1 Zn O1 C1 -67.3(3) no
Cl2A Zn O1 C1 71.0(4) no
Cl2B Zn O1 C1 99.7(6) no
O2 Zn O1 Ni 6.16(13) no
Cl2C Zn O1 Ni -117.4(6) no
Cl1 Zn O1 Ni 116.57(11) no
Cl2A Zn O1 Ni -105.19(16) no
Cl2B Zn O1 Ni -76.4(6) no
N2 Ni O1 C1 179.6(6) no
O2 Ni O1 C1 177.7(3) no
N1 Ni O1 C1 -0.5(3) no
O3 Ni O1 C1 86.4(3) no
O4 Ni O1 C1 -91.6(3) no
N2 Ni O1 Zn -4.2(8) no
O2 Ni O1 Zn -6.12(13) no
N1 Ni O1 Zn 175.69(14) no
O3 Ni O1 Zn -97.43(15) no
O4 Ni O1 Zn 84.60(14) no
O1 Zn O2 C17 -179.2(4) no
Cl2C Zn O2 C17 -87.6(7) no
Cl1 Zn O2 C17 71.7(4) no
Cl2A Zn O2 C17 -63.8(4) no
Cl2B Zn O2 C17 -41.8(5) no
O1 Zn O2 Ni -6.20(13) no
Cl2C Zn O2 Ni 85.4(7) no
Cl1 Zn O2 Ni -115.33(11) no
Cl2A Zn O2 Ni 109.20(14) no
Cl2B Zn O2 Ni 131.2(3) no
N2 Ni O2 C17 -0.5(4) no
N1 Ni O2 C17 -170.9(7) no
O1 Ni O2 C17 179.1(4) no
O3 Ni O2 C17 -89.1(4) no
O4 Ni O2 C17 89.3(4) no
N2 Ni O2 Zn -173.46(14) no
N1 Ni O2 Zn 16.1(9) no
O1 Ni O2 Zn 6.18(13) no
O3 Ni O2 Zn 97.98(15) no
O4 Ni O2 Zn -83.63(15) no
N2 Ni O3 C18 -140.0(4) no
O2 Ni O3 C18 -49.9(4) no
N1 Ni O3 C18 119.7(4) no
O1 Ni O3 C18 29.2(4) no
O4 Ni O3 C18 164(3) no
N2 Ni O4 C21 -143.8(4) no
O2 Ni O4 C21 126.1(4) no
N1 Ni O4 C21 -43.5(4) no
O1 Ni O4 C21 47.1(4) no
O3 Ni O4 C21 -88(3) no
N2 Ni N1 C7 -178.8(4) no
O2 Ni N1 C7 -8.5(11) no
O1 Ni N1 C7 1.2(4) no
O3 Ni N1 C7 -90.8(4) no
O4 Ni N1 C7 91.2(4) no
N2 Ni N1 C8 -1.4(4) no
O2 Ni N1 C8 168.9(7) no
O1 Ni N1 C8 178.7(4) no
O3 Ni N1 C8 86.6(4) no
O4 Ni N1 C8 -91.4(4) no
O2 Ni N2 C11 -2.5(4) no
N1 Ni N2 C11 175.7(4) no
O1 Ni N2 C11 -4.4(10) no
O3 Ni N2 C11 89.2(4) no
O4 Ni N2 C11 -93.2(4) no
O2 Ni N2 C10 179.7(4) no
N1 Ni N2 C10 -2.1(4) no
O1 Ni N2 C10 177.8(7) no
O3 Ni N2 C10 -88.6(4) no
O4 Ni N2 C10 89.0(4) no
Zn O1 C1 C6 -173.5(3) no
Ni O1 C1 C6 1.5(6) no
Zn O1 C1 C2 6.1(6) no
Ni O1 C1 C2 -178.8(3) no
O1 C1 C2 C3 -179.5(5) no
C6 C1 C2 C3 0.2(7) no
C1 C2 C3 C4 0.7(9) no
C2 C3 C4 C5 -1.3(9) no
C3 C4 C5 C6 1.1(9) no
C4 C5 C6 C1 -0.2(8) no
C4 C5 C6 C7 -178.0(5) no
O1 C1 C6 C5 179.2(4) no
C2 C1 C6 C5 -0.4(7) no
O1 C1 C6 C7 -3.2(7) no
C2 C1 C6 C7 177.2(4) no
C8 N1 C7 C6 179.3(5) no
Ni N1 C7 C6 -3.2(7) no
C5 C6 C7 N1 -178.1(5) no
C1 C6 C7 N1 4.3(8) no
C7 N1 C8 C9 149.1(5) no
Ni N1 C8 C9 -28.6(7) no
N1 C8 C9 C10 71.8(7) no
C11 N2 C10 C9 -143.1(5) no
Ni N2 C10 C9 34.9(6) no
C8 C9 C10 N2 -75.3(6) no
C10 N2 C11 C12 -178.0(5) no
Ni N2 C11 C12 4.2(7) no
N2 C11 C12 C17 -2.4(8) no
N2 C11 C12 C13 176.3(5) no
C17 C12 C13 C14 1.6(9) no
C11 C12 C13 C14 -177.2(6) no
C12 C13 C14 C15 -2.7(11) no
C13 C14 C15 C16 2.4(13) no
C14 C15 C16 C17 -0.9(12) no
Zn O2 C17 C12 173.1(3) no
Ni O2 C17 C12 2.1(6) no
Zn O2 C17 C16 -6.5(6) no
Ni O2 C17 C16 -177.5(4) no
C13 C12 C17 O2 -179.7(4) no
C11 C12 C17 O2 -1.1(7) no
C13 C12 C17 C16 -0.1(7) no
C11 C12 C17 C16 178.6(5) no
C15 C16 C17 O2 179.4(6) no
C15 C16 C17 C12 -0.3(9) no
Ni O3 C18 N3 -170.9(4) no
C19 N3 C18 O3 0.9(8) no
C20 N3 C18 O3 179.4(5) no
Ni O4 C21 N4 -172.2(4) no
C23 N4 C21 O4 -177.7(6) no
C22B N4 C21 O4 -30.3(15) no
C22A N4 C21 O4 21.8(13) no
